data_4313258
loop_
_publ_author_name
'Heidi Boerzel'
'Margery Koeckert'
'Weiming Bu'
'Bernhard Spingler'
'Stephen J. Lippard'

_publ_section_title
;
 Zinc-Bound Thiolate-Disulfide Exchange: A Strategy for Inhibiting
 Metallo-\b-lactamases
;
_journal_name_full 'Inorganic Chemistry'
_journal_page_first 1604
_journal_page_last 1615
_journal_paper_doi 10.1021/ic025624f
_journal_volume 42
_journal_year 2003
_chemical_formula_sum 'C36 H33 B N6 S Zn'
_chemical_formula_weight 657.92
_chemical_name_systematic
;
  ?
;
_space_group_IT_number 14
_symmetry_cell_setting monoclinic
_symmetry_space_group_name_Hall '-P 2ybc'
_symmetry_space_group_name_H-M 'P 1 21/c 1'
_atom_sites_solution_hydrogens geom
_atom_sites_solution_primary direct
_atom_sites_solution_secondary difmap
_audit_creation_method SHELXL-97
_cell_angle_alpha 90.00
_cell_angle_beta 118.398(4)
_cell_angle_gamma 90.00
_cell_formula_units_Z 8
_cell_length_a 19.478(2)
_cell_length_b 11.1977(13)
_cell_length_c 33.904(3)
_cell_measurement_temperature 193(2)
_cell_volume 6504.9(12)
_computing_cell_refinement 'Bruker SMART'
_computing_data_collection 'Bruker SMART'
_computing_data_reduction 'Bruker SHELXTL'
_computing_molecular_graphics 'Bruker SHELXTL'
_computing_publication_material 'Bruker SHELXTL'
_computing_structure_refinement 'SHELXL-97 (Sheldrick, 1997)'
_computing_structure_solution 'SHELXS-97 (Sheldrick, 1990)'
_diffrn_ambient_temperature 193(2)
_diffrn_measured_fraction_theta_full 0.917
_diffrn_measured_fraction_theta_max 0.917
_diffrn_measurement_device_type 'SMART CCD'
_diffrn_measurement_method 'phi and omega scans'
_diffrn_radiation_monochromator graphite
_diffrn_radiation_source 'fine-focus sealed tube'
_diffrn_radiation_type MoK\a
_diffrn_radiation_wavelength 0.71073
_diffrn_reflns_av_R_equivalents 0.0426
_diffrn_reflns_av_sigmaI/netI 0.0591
_diffrn_reflns_limit_h_max 24
_diffrn_reflns_limit_h_min -25
_diffrn_reflns_limit_k_max 14
_diffrn_reflns_limit_k_min -14
_diffrn_reflns_limit_l_max 40
_diffrn_reflns_limit_l_min -42
_diffrn_reflns_number 39740
_diffrn_reflns_theta_full 28.30
_diffrn_reflns_theta_max 28.30
_diffrn_reflns_theta_min 1.32
_exptl_absorpt_coefficient_mu 0.855
_exptl_absorpt_correction_type none
_exptl_crystal_colour colorless
_exptl_crystal_density_diffrn 1.344
_exptl_crystal_density_method 'not measured'
_exptl_crystal_description block
_exptl_crystal_F_000 2736
_exptl_crystal_size_max 0.2
_exptl_crystal_size_mid 0.2
_exptl_crystal_size_min 0.1
_refine_diff_density_max 0.365
_refine_diff_density_min -0.359
_refine_diff_density_rms 0.066
_refine_ls_extinction_method none
_refine_ls_goodness_of_fit_ref 0.978
_refine_ls_hydrogen_treatment mixed
_refine_ls_matrix_type full
_refine_ls_number_parameters 1075
_refine_ls_number_reflns 14804
_refine_ls_number_restraints 0
_refine_ls_restrained_S_all 0.978
_refine_ls_R_factor_all 0.0760
_refine_ls_R_factor_gt 0.0381
_refine_ls_shift/su_max 0.004
_refine_ls_shift/su_mean 0.000
_refine_ls_structure_factor_coef Fsqd
_refine_ls_weighting_details 'calc w=1/[\s^2^(Fo^2^)+(0.0467P)^2^+0.0000P] where P=(Fo^2^+2Fc^2^)/3'
_refine_ls_weighting_scheme calc
_refine_ls_wR_factor_gt 0.0779
_refine_ls_wR_factor_ref 0.0930
_reflns_number_gt 9937
_reflns_number_total 14804
_reflns_threshold_expression >2sigma(I)
_cod_data_source_file ic025624f_4.cif
_cod_data_source_block 7
_cod_depositor_comments
;
The following automatic conversions were performed:

'_symmetry_cell_setting' value 'Monoclinic' changed to 'monoclinic'
according to the built-in table from CIF Core dictionary named
'cif_core.dic' version 2.4.1 from 2010-06-29.

Automatic conversion script
Id: cif_fix_values 1646 2011-03-28 12:23:43Z adriana 
;
_cod_database_code 4313258

loop_
_symmetry_equiv_pos_as_xyz
'x, y, z'
'-x, y+1/2, -z+1/2'
'-x, -y, -z'
'x, -y-1/2, z-1/2'

loop_
_atom_site_label
_atom_site_type_symbol
_atom_site_fract_x
_atom_site_fract_y
_atom_site_fract_z
_atom_site_U_iso_or_equiv
_atom_site_adp_type
_atom_site_occupancy
_atom_site_symmetry_multiplicity
_atom_site_calc_flag
_atom_site_refinement_flags
_atom_site_disorder_assembly
_atom_site_disorder_group
Zn1 Zn 0.814094(15) -0.74803(2) -0.011841(9) 0.02392(7) Uani 1 1 d . . .
Zn2 Zn -0.235729(15) 0.00465(2) -0.263061(9) 0.02413(7) Uani 1 1 d . . .
S1 S 0.74349(4) -0.72869(6) 0.02385(2) 0.03437(16) Uani 1 1 d . . .
S2 S -0.17189(4) -0.09197(6) -0.19815(2) 0.03100(15) Uani 1 1 d . . .
B1 B 0.92885(16) -0.7532(2) -0.04777(10) 0.0279(6) Uani 1 1 d . . .
H1 H 0.9705(13) -0.7564(18) -0.0617(8) 0.024(6) Uiso 1 1 d . . .
B2 B -0.30828(17) 0.1418(2) -0.35056(10) 0.0271(6) Uani 1 1 d . . .
H2 H -0.3333(13) 0.190(2) -0.3824(8) 0.028(6) Uiso 1 1 d . . .
N11 N 0.92545(11) -0.68156(16) 0.02201(6) 0.0251(4) Uani 1 1 d . . .
N12 N 0.96531(11) -0.68865(16) -0.00227(7) 0.0246(4) Uani 1 1 d . . .
N21 N 0.79305(11) -0.67197(16) -0.07205(7) 0.0248(4) Uani 1 1 d . . .
N22 N 0.85395(11) -0.68855(16) -0.08153(7) 0.0250(4) Uani 1 1 d . . .
N31 N 0.85172(11) -0.90215(16) -0.02787(7) 0.0254(4) Uani 1 1 d . . .
N32 N 0.90578(11) -0.88236(16) -0.04243(6) 0.0253(4) Uani 1 1 d . . .
N51 N -0.17790(11) 0.13169(17) -0.27963(7) 0.0258(4) Uani 1 1 d . . .
N52 N -0.22538(11) 0.18897(16) -0.31907(7) 0.0266(4) Uani 1 1 d . . .
N61 N -0.28000(11) -0.07430(17) -0.32491(6) 0.0266(4) Uani 1 1 d . . .
N62 N -0.30653(11) 0.00624(17) -0.35983(6) 0.0262(4) Uani 1 1 d . . .
N71 N -0.33372(11) 0.11051(16) -0.28468(6) 0.0252(4) Uani 1 1 d . . .
N72 N -0.35798(11) 0.15965(17) -0.32650(6) 0.0258(4) Uani 1 1 d . . .
C11 C 0.97434(13) -0.6318(2) 0.06155(8) 0.0255(5) Uani 1 1 d . . .
C12 C 1.04526(14) -0.6063(2) 0.06253(9) 0.0286(6) Uani 1 1 d . . .
H12 H 1.0900(14) -0.570(2) 0.0862(8) 0.026(6) Uiso 1 1 d . . .
C13 C 1.03766(13) -0.64213(19) 0.02189(8) 0.0257(5) Uani 1 1 d . . .
C14 C 1.09443(16) -0.6307(3) 0.00417(11) 0.0348(6) Uani 1 1 d . . .
H14A H 1.0718(17) -0.591(2) -0.0243(10) 0.049(9) Uiso 1 1 d . . .
H14B H 1.1073(17) -0.708(3) -0.0020(10) 0.055(9) Uiso 1 1 d . . .
H14C H 1.1398(19) -0.581(3) 0.0256(11) 0.065(10) Uiso 1 1 d . . .
C15 C 0.95077(15) -0.6043(2) 0.09602(8) 0.0307(6) Uani 1 1 d . . .
C16 C 0.88243(16) -0.5420(2) 0.08491(10) 0.0356(6) Uani 1 1 d . . .
H16 H 0.8493(13) -0.5214(18) 0.0546(8) 0.013(6) Uiso 1 1 d . . .
C17 C 0.8627(2) -0.5127(3) 0.11785(12) 0.0502(8) Uani 1 1 d . . .
H17 H 0.8171(17) -0.466(2) 0.1091(9) 0.044(8) Uiso 1 1 d . . .
C18 C 0.9108(2) -0.5449(3) 0.16170(12) 0.0607(11) Uani 1 1 d . . .
H18 H 0.8978(17) -0.524(2) 0.1828(10) 0.051(9) Uiso 1 1 d . . .
C19 C 0.9780(2) -0.6068(3) 0.17281(11) 0.0601(10) Uani 1 1 d . . .
H19 H 1.0088(19) -0.631(3) 0.2035(11) 0.063(10) Uiso 1 1 d . . .
C20 C 0.9990(2) -0.6366(3) 0.14061(10) 0.0457(8) Uani 1 1 d . . .
H20 H 1.0444(19) -0.675(3) 0.1476(11) 0.060(10) Uiso 1 1 d . . .
C21 C 0.73263(14) -0.63152(19) -0.10986(8) 0.0258(5) Uani 1 1 d . . .
C22 C 0.75460(16) -0.6216(2) -0.14315(9) 0.0313(6) Uani 1 1 d . . .
H22 H 0.7267(14) -0.594(2) -0.1706(8) 0.024(6) Uiso 1 1 d . . .
C23 C 0.83048(15) -0.6582(2) -0.12474(8) 0.0284(5) Uani 1 1 d . . .
C24 C 0.8834(2) -0.6679(3) -0.14545(11) 0.0428(7) Uani 1 1 d . . .
H24A H 0.8884(19) -0.744(3) -0.1515(11) 0.059(10) Uiso 1 1 d . . .
H24B H 0.935(2) -0.625(3) -0.1270(11) 0.064(10) Uiso 1 1 d . . .
H24C H 0.8592(19) -0.635(3) -0.1749(12) 0.069(10) Uiso 1 1 d . . .
C25 C 0.65557(14) -0.6075(2) -0.11336(9) 0.0280(5) Uani 1 1 d . . .
C26 C 0.64777(17) -0.5546(2) -0.07871(10) 0.0359(6) Uani 1 1 d . . .
H26 H 0.6910(16) -0.533(2) -0.0524(9) 0.036(8) Uiso 1 1 d . . .
C27 C 0.57391(19) -0.5361(3) -0.08304(13) 0.0461(8) Uani 1 1 d . . .
H27 H 0.5726(17) -0.504(3) -0.0593(10) 0.054(9) Uiso 1 1 d . . .
C28 C 0.50873(18) -0.5681(3) -0.12170(13) 0.0516(8) Uani 1 1 d . . .
H28 H 0.4592(19) -0.552(3) -0.1241(10) 0.059(9) Uiso 1 1 d . . .
C29 C 0.51604(18) -0.6187(3) -0.15623(13) 0.0522(8) Uani 1 1 d . . .
H29 H 0.474(2) -0.638(3) -0.1817(12) 0.071(11) Uiso 1 1 d . . .
C30 C 0.58887(16) -0.6387(3) -0.15235(10) 0.0402(7) Uani 1 1 d . . .
H30 H 0.5936(15) -0.676(2) -0.1750(9) 0.035(7) Uiso 1 1 d . . .
C31 C 0.83547(14) -1.0197(2) -0.03273(8) 0.0263(5) Uani 1 1 d . . .
C32 C 0.87908(15) -1.0745(2) -0.05054(8) 0.0306(6) Uani 1 1 d . . .
H32 H 0.8778(15) -1.155(2) -0.0581(9) 0.042(8) Uiso 1 1 d . . .
C33 C 0.92261(14) -0.9862(2) -0.05610(8) 0.0285(5) Uani 1 1 d . . .
C34 C 0.97917(18) -0.9968(3) -0.07411(11) 0.0381(6) Uani 1 1 d . . .
H34A H 0.9574(19) -0.967(3) -0.1041(12) 0.070(11) Uiso 1 1 d . . .
H34B H 1.027(2) -0.952(3) -0.0572(11) 0.065(10) Uiso 1 1 d . . .
H34C H 0.9915(18) -1.073(3) -0.0774(11) 0.065(10) Uiso 1 1 d . . .
C35 C 0.77944(14) -1.0765(2) -0.02094(8) 0.0293(6) Uani 1 1 d . . .
C36 C 0.77190(17) -1.0413(2) 0.01598(9) 0.0366(6) Uani 1 1 d . . .
H36 H 0.8018(15) -0.976(2) 0.0337(9) 0.034(7) Uiso 1 1 d . . .
C37 C 0.71907(19) -1.0983(3) 0.02623(11) 0.0495(8) Uani 1 1 d . . .
H37 H 0.7142(17) -1.069(2) 0.0527(10) 0.054(9) Uiso 1 1 d . . .
C38 C 0.6749(2) -1.1919(3) 0.00035(12) 0.0547(9) Uani 1 1 d . . .
H38 H 0.6383(18) -1.227(3) 0.0076(10) 0.059(9) Uiso 1 1 d . . .
C39 C 0.68258(18) -1.2285(3) -0.03591(13) 0.0500(8) Uani 1 1 d . . .
H39 H 0.6531(17) -1.290(3) -0.0528(10) 0.052(9) Uiso 1 1 d . . .
C40 C 0.73409(16) -1.1714(2) -0.04683(10) 0.0382(7) Uani 1 1 d . . .
H40 H 0.7398(13) -1.191(2) -0.0690(8) 0.018(6) Uiso 1 1 d . . .
C41 C 0.65286(14) -0.8001(2) -0.00809(8) 0.0275(5) Uani 1 1 d . . .
C42 C 0.60411(15) -0.8114(2) 0.01153(9) 0.0334(6) Uani 1 1 d . . .
H42 H 0.6229(14) -0.780(2) 0.0417(9) 0.031(7) Uiso 1 1 d . . .
C43 C 0.53186(16) -0.8644(2) -0.01141(10) 0.0389(7) Uani 1 1 d . . .
H43 H 0.5016(16) -0.873(2) 0.0033(9) 0.048(8) Uiso 1 1 d . . .
C44 C 0.50577(16) -0.9067(2) -0.05438(10) 0.0391(7) Uani 1 1 d . . .
H44 H 0.4549(16) -0.944(2) -0.0695(9) 0.038(7) Uiso 1 1 d . . .
C45 C 0.55279(16) -0.8960(2) -0.07426(10) 0.0354(6) Uani 1 1 d . . .
H45 H 0.5354(14) -0.917(2) -0.1029(8) 0.024(6) Uiso 1 1 d . . .
C46 C 0.62578(15) -0.8434(2) -0.05147(9) 0.0304(6) Uani 1 1 d . . .
H46 H 0.6551(13) -0.837(2) -0.0666(8) 0.025(6) Uiso 1 1 d . . .
C51 C -0.11260(14) 0.1978(2) -0.25848(8) 0.0278(5) Uani 1 1 d . . .
C52 C -0.11987(16) 0.2988(2) -0.28405(9) 0.0334(6) Uani 1 1 d . . .
H52 H -0.0839(15) 0.355(2) -0.2785(8) 0.032(7) Uiso 1 1 d . . .
C53 C -0.19110(15) 0.2913(2) -0.32186(9) 0.0311(6) Uani 1 1 d . . .
C54 C -0.22853(19) 0.3745(3) -0.36067(11) 0.0424(7) Uani 1 1 d . . .
H54A H -0.1994(17) 0.449(3) -0.3557(9) 0.052(8) Uiso 1 1 d . . .
H54B H -0.2305(18) 0.340(3) -0.3878(11) 0.062(10) Uiso 1 1 d . . .
H54C H -0.282(2) 0.398(3) -0.3688(11) 0.073(11) Uiso 1 1 d . . .
C55 C -0.04539(14) 0.1589(2) -0.21666(8) 0.0299(6) Uani 1 1 d . . .
C56 C -0.03008(15) 0.0378(2) -0.20635(9) 0.0324(6) Uani 1 1 d . . .
H56 H -0.0610(14) -0.020(2) -0.2266(8) 0.026(7) Uiso 1 1 d . . .
C57 C 0.03265(16) 0.0025(3) -0.16644(10) 0.0427(7) Uani 1 1 d . . .
H57 H 0.0399(15) -0.082(2) -0.1600(9) 0.035(7) Uiso 1 1 d . . .
C58 C 0.08179(18) 0.0864(4) -0.13699(11) 0.0525(9) Uani 1 1 d . . .
H58 H 0.1231(18) 0.065(3) -0.1113(11) 0.056(9) Uiso 1 1 d . . .
C59 C 0.06867(19) 0.2057(3) -0.14694(12) 0.0552(9) Uani 1 1 d . . .
H59 H 0.1033(18) 0.262(3) -0.1258(11) 0.059(9) Uiso 1 1 d . . .
C60 C 0.00521(16) 0.2419(3) -0.18663(10) 0.0427(7) Uani 1 1 d . . .
H60 H -0.0034(16) 0.326(2) -0.1939(9) 0.043(8) Uiso 1 1 d . . .
C61 C -0.29757(14) -0.1834(2) -0.34325(8) 0.0290(5) Uani 1 1 d . . .
C62 C -0.33507(17) -0.1729(2) -0.38971(9) 0.0365(6) Uani 1 1 d . . .
H62 H -0.3522(15) -0.230(2) -0.4094(9) 0.033(7) Uiso 1 1 d . . .
C63 C -0.33982(15) -0.0535(2) -0.39918(8) 0.0315(6) Uani 1 1 d . . .
C64 C -0.3757(2) 0.0069(3) -0.44374(10) 0.0486(8) Uani 1 1 d . . .
H64A H -0.394(2) -0.054(3) -0.4659(12) 0.078(11) Uiso 1 1 d . . .
H64B H -0.3384(17) 0.053(3) -0.4471(10) 0.052(9) Uiso 1 1 d . . .
H64C H -0.4196(19) 0.066(3) -0.4487(11) 0.066(10) Uiso 1 1 d . . .
C65 C -0.28240(15) -0.2935(2) -0.31609(8) 0.0297(6) Uani 1 1 d . . .
C66 C -0.20938(17) -0.3226(3) -0.28171(10) 0.0419(7) Uani 1 1 d . . .
H66 H -0.1652(17) -0.269(2) -0.2747(10) 0.050(8) Uiso 1 1 d . . .
C67 C -0.1995(2) -0.4275(3) -0.25745(12) 0.0554(9) Uani 1 1 d . . .
H67 H -0.150(2) -0.443(3) -0.2354(11) 0.066(10) Uiso 1 1 d . . .
C68 C -0.2610(2) -0.5027(3) -0.26787(11) 0.0510(8) Uani 1 1 d . . .
H68 H -0.2534(18) -0.571(3) -0.2510(11) 0.061(9) Uiso 1 1 d . . .
C69 C -0.3332(2) -0.4747(3) -0.30165(11) 0.0473(8) Uani 1 1 d . . .
H69 H -0.3785(18) -0.526(3) -0.3106(10) 0.058(9) Uiso 1 1 d . . .
C70 C -0.34439(18) -0.3704(2) -0.32594(10) 0.0390(7) Uani 1 1 d . . .
H70 H -0.3919(16) -0.349(2) -0.3478(9) 0.039(8) Uiso 1 1 d . . .
C71 C -0.38773(14) 0.1391(2) -0.27234(8) 0.0267(5) Uani 1 1 d . . .
C72 C -0.44684(15) 0.2057(2) -0.30627(9) 0.0307(6) Uani 1 1 d . . .
H72 H -0.4916(16) 0.237(2) -0.3064(9) 0.037(7) Uiso 1 1 d . . .
C73 C -0.42645(14) 0.2176(2) -0.33980(9) 0.0294(6) Uani 1 1 d . . .
C74 C -0.46826(19) 0.2801(3) -0.38366(11) 0.0423(7) Uani 1 1 d . . .
H74A H -0.513(2) 0.319(3) -0.3872(10) 0.063(10) Uiso 1 1 d . . .
H74B H -0.480(2) 0.221(3) -0.4072(12) 0.073(11) Uiso 1 1 d . . .
H74C H -0.437(2) 0.340(3) -0.3868(11) 0.079(11) Uiso 1 1 d . . .
C75 C -0.38077(14) 0.0984(2) -0.22930(8) 0.0269(5) Uani 1 1 d . . .
C76 C -0.44587(16) 0.0537(2) -0.22752(10) 0.0339(6) Uani 1 1 d . . .
H76 H -0.4952(16) 0.046(2) -0.2545(9) 0.038(7) Uiso 1 1 d . . .
C77 C -0.43923(19) 0.0119(3) -0.18750(11) 0.0436(7) Uani 1 1 d . . .
H77 H -0.4861(16) -0.021(2) -0.1882(9) 0.040(7) Uiso 1 1 d . . .
C78 C -0.3683(2) 0.0137(3) -0.14906(10) 0.0467(8) Uani 1 1 d . . .
H78 H -0.3631(16) -0.019(2) -0.1210(10) 0.053(9) Uiso 1 1 d . . .
C79 C -0.30355(19) 0.0590(3) -0.15051(10) 0.0442(7) Uani 1 1 d . . .
H79 H -0.2544(18) 0.061(3) -0.1238(10) 0.055(9) Uiso 1 1 d . . .
C80 C -0.30977(16) 0.1015(2) -0.19035(9) 0.0347(6) Uani 1 1 d . . .
H80 H -0.2622(15) 0.134(2) -0.1911(8) 0.038(7) Uiso 1 1 d . . .
C81 C -0.24200(14) -0.1833(2) -0.19396(8) 0.0258(5) Uani 1 1 d . . .
C82 C -0.31892(15) -0.1940(2) -0.22678(9) 0.0322(6) Uani 1 1 d . . .
H82 H -0.3360(14) -0.151(2) -0.2533(9) 0.033(7) Uiso 1 1 d . . .
C83 C -0.37019(17) -0.2673(2) -0.22036(11) 0.0403(7) Uani 1 1 d . . .
H83 H -0.4209(17) -0.275(2) -0.2441(10) 0.046(8) Uiso 1 1 d . . .
C84 C -0.34538(18) -0.3307(2) -0.18111(10) 0.0408(7) Uani 1 1 d . . .
H84 H -0.3803(15) -0.379(2) -0.1763(9) 0.038(7) Uiso 1 1 d . . .
C85 C -0.26897(18) -0.3213(2) -0.14847(9) 0.0379(7) Uani 1 1 d . . .
H85 H -0.2493(15) -0.361(2) -0.1212(9) 0.036(7) Uiso 1 1 d . . .
C86 C -0.21766(16) -0.2487(2) -0.15462(9) 0.0327(6) Uani 1 1 d . . .
H86 H -0.1662(15) -0.243(2) -0.1326(9) 0.028(7) Uiso 1 1 d . . .

loop_
_atom_site_aniso_label
_atom_site_aniso_U_11
_atom_site_aniso_U_22
_atom_site_aniso_U_33
_atom_site_aniso_U_23
_atom_site_aniso_U_13
_atom_site_aniso_U_12
Zn1 0.02296(14) 0.02536(14) 0.02556(15) -0.00192(12) 0.01326(12) -0.00224(12)
Zn2 0.02196(14) 0.02613(14) 0.02263(14) 0.00242(12) 0.00925(11) 0.00038(12)
S1 0.0315(3) 0.0454(4) 0.0325(4) -0.0142(3) 0.0202(3) -0.0131(3)
S2 0.0236(3) 0.0367(3) 0.0261(3) 0.0070(3) 0.0064(3) -0.0007(3)
B1 0.0222(14) 0.0303(14) 0.0321(16) 0.0016(13) 0.0138(12) 0.0016(12)
B2 0.0294(15) 0.0276(14) 0.0240(15) 0.0042(12) 0.0126(13) -0.0013(12)
N11 0.0246(11) 0.0250(10) 0.0276(11) -0.0025(9) 0.0140(9) -0.0034(8)
N12 0.0210(10) 0.0257(10) 0.0293(11) 0.0024(9) 0.0136(9) 0.0010(8)
N21 0.0248(10) 0.0242(10) 0.0280(11) 0.0008(9) 0.0147(9) 0.0007(8)
N22 0.0243(10) 0.0258(10) 0.0289(11) 0.0018(9) 0.0159(9) 0.0020(8)
N31 0.0253(11) 0.0246(10) 0.0266(11) 0.0013(9) 0.0126(9) 0.0001(8)
N32 0.0235(11) 0.0267(10) 0.0261(11) 0.0001(9) 0.0120(9) 0.0032(8)
N51 0.0225(10) 0.0285(10) 0.0261(11) -0.0007(9) 0.0115(9) -0.0028(9)
N52 0.0275(11) 0.0266(10) 0.0273(11) 0.0025(9) 0.0142(10) -0.0024(9)
N61 0.0270(11) 0.0270(10) 0.0233(11) 0.0020(9) 0.0099(9) 0.0003(9)
N62 0.0263(10) 0.0289(10) 0.0239(11) 0.0037(9) 0.0124(9) -0.0010(9)
N71 0.0239(11) 0.0285(10) 0.0230(11) 0.0033(9) 0.0111(9) 0.0016(8)
N72 0.0227(10) 0.0275(10) 0.0237(11) 0.0064(9) 0.0084(9) 0.0021(9)
C11 0.0247(13) 0.0210(11) 0.0259(13) 0.0022(10) 0.0081(11) -0.0019(10)
C12 0.0230(13) 0.0225(12) 0.0308(14) 0.0037(11) 0.0050(12) -0.0021(10)
C13 0.0202(12) 0.0175(11) 0.0371(15) 0.0071(10) 0.0117(11) 0.0026(9)
C14 0.0256(14) 0.0304(14) 0.0494(19) 0.0089(14) 0.0186(14) 0.0021(12)
C15 0.0347(14) 0.0294(13) 0.0274(14) -0.0042(11) 0.0143(12) -0.0124(11)
C16 0.0354(16) 0.0408(15) 0.0336(16) -0.0091(13) 0.0190(14) -0.0137(13)
C17 0.052(2) 0.0532(19) 0.061(2) -0.0196(17) 0.0400(18) -0.0217(17)
C18 0.077(3) 0.079(2) 0.046(2) -0.0266(19) 0.045(2) -0.046(2)
C19 0.066(2) 0.082(3) 0.0298(18) -0.0011(18) 0.0210(18) -0.032(2)
C20 0.0468(19) 0.0527(19) 0.0333(17) 0.0011(14) 0.0157(15) -0.0153(16)
C21 0.0269(13) 0.0209(11) 0.0274(14) 0.0010(10) 0.0109(11) 0.0019(10)
C22 0.0367(15) 0.0311(13) 0.0229(14) 0.0060(11) 0.0114(12) 0.0061(12)
C23 0.0356(14) 0.0244(12) 0.0300(14) 0.0047(11) 0.0194(12) 0.0026(11)
C24 0.0471(19) 0.055(2) 0.0362(18) 0.0106(16) 0.0278(16) 0.0102(17)
C25 0.0272(13) 0.0218(12) 0.0335(14) 0.0068(11) 0.0132(12) 0.0068(10)
C26 0.0342(16) 0.0314(14) 0.0399(17) 0.0000(13) 0.0157(14) 0.0057(12)
C27 0.0459(19) 0.0393(16) 0.065(2) 0.0016(16) 0.0363(18) 0.0106(14)
C28 0.0290(17) 0.0482(18) 0.078(3) 0.0096(17) 0.0258(18) 0.0118(14)
C29 0.0279(16) 0.058(2) 0.056(2) 0.0052(18) 0.0075(16) 0.0048(15)
C30 0.0348(16) 0.0439(16) 0.0354(16) -0.0006(14) 0.0114(14) 0.0054(13)
C31 0.0259(13) 0.0237(12) 0.0210(12) 0.0031(10) 0.0044(10) 0.0016(10)
C32 0.0340(15) 0.0235(13) 0.0259(14) -0.0004(11) 0.0075(12) 0.0048(11)
C33 0.0262(13) 0.0308(13) 0.0225(13) 0.0002(11) 0.0068(11) 0.0084(11)
C34 0.0345(16) 0.0402(16) 0.0404(18) -0.0052(15) 0.0186(14) 0.0085(14)
C35 0.0272(13) 0.0227(12) 0.0290(14) 0.0079(11) 0.0061(11) 0.0044(10)
C36 0.0420(17) 0.0338(14) 0.0307(15) 0.0028(12) 0.0146(13) -0.0077(13)
C37 0.056(2) 0.0525(19) 0.0456(19) 0.0112(16) 0.0284(17) -0.0024(16)
C38 0.049(2) 0.0523(19) 0.065(2) 0.0132(18) 0.0290(19) -0.0069(16)
C39 0.0329(16) 0.0340(16) 0.069(2) 0.0005(16) 0.0122(16) -0.0088(13)
C40 0.0343(16) 0.0313(14) 0.0425(18) -0.0036(13) 0.0130(14) 0.0001(12)
C41 0.0257(13) 0.0266(12) 0.0322(14) -0.0026(11) 0.0154(11) -0.0024(10)
C42 0.0356(15) 0.0381(15) 0.0326(15) -0.0087(12) 0.0212(13) -0.0058(12)
C43 0.0351(16) 0.0438(16) 0.0468(18) -0.0029(14) 0.0269(15) -0.0069(13)
C44 0.0269(15) 0.0429(16) 0.0431(18) -0.0051(14) 0.0130(13) -0.0091(12)
C45 0.0329(15) 0.0412(15) 0.0271(15) -0.0042(13) 0.0101(13) -0.0039(12)
C46 0.0320(14) 0.0331(13) 0.0304(15) -0.0030(11) 0.0183(12) -0.0033(11)
C51 0.0247(13) 0.0310(13) 0.0319(14) -0.0067(11) 0.0168(12) -0.0025(10)
C52 0.0294(14) 0.0287(13) 0.0442(17) -0.0011(12) 0.0190(13) -0.0066(11)
C53 0.0350(15) 0.0265(12) 0.0381(15) -0.0010(11) 0.0226(13) -0.0032(11)
C54 0.0429(18) 0.0340(15) 0.048(2) 0.0104(14) 0.0199(16) -0.0061(14)
C55 0.0227(13) 0.0386(14) 0.0319(14) -0.0070(12) 0.0159(11) -0.0034(11)
C56 0.0239(13) 0.0418(15) 0.0332(15) -0.0039(13) 0.0149(12) -0.0015(12)
C57 0.0315(15) 0.0577(19) 0.0416(17) 0.0061(16) 0.0196(14) 0.0076(15)
C58 0.0286(17) 0.089(3) 0.0320(17) -0.0042(18) 0.0078(14) 0.0070(17)
C59 0.0365(18) 0.069(2) 0.048(2) -0.0227(18) 0.0106(16) -0.0085(17)
C60 0.0322(15) 0.0460(18) 0.0467(18) -0.0103(15) 0.0161(14) -0.0039(14)
C61 0.0283(13) 0.0301(13) 0.0291(14) -0.0016(11) 0.0142(12) -0.0001(11)
C62 0.0485(17) 0.0331(15) 0.0279(15) -0.0068(13) 0.0180(14) -0.0069(13)
C63 0.0358(15) 0.0371(14) 0.0231(13) -0.0017(11) 0.0153(12) -0.0050(12)
C64 0.072(2) 0.0442(18) 0.0265(16) 0.0017(15) 0.0213(16) -0.0088(19)
C65 0.0365(15) 0.0256(12) 0.0280(14) -0.0043(11) 0.0162(12) 0.0005(11)
C66 0.0351(16) 0.0379(16) 0.0429(18) -0.0006(14) 0.0106(14) 0.0003(13)
C67 0.054(2) 0.0421(18) 0.049(2) 0.0088(16) 0.0078(18) 0.0104(16)
C68 0.071(2) 0.0320(15) 0.0463(19) 0.0102(15) 0.0252(18) 0.0048(16)
C69 0.056(2) 0.0367(16) 0.0476(19) 0.0009(14) 0.0238(17) -0.0084(15)
C70 0.0375(17) 0.0368(15) 0.0352(16) 0.0004(13) 0.0112(14) -0.0034(13)
C71 0.0261(13) 0.0240(12) 0.0301(14) -0.0012(10) 0.0134(11) 0.0013(10)
C72 0.0257(13) 0.0308(13) 0.0348(15) 0.0038(11) 0.0136(12) 0.0048(11)
C73 0.0249(13) 0.0257(12) 0.0336(14) 0.0040(11) 0.0107(12) 0.0021(10)
C74 0.0351(17) 0.0450(18) 0.0410(18) 0.0162(15) 0.0134(15) 0.0124(14)
C75 0.0281(13) 0.0264(12) 0.0281(14) 0.0005(11) 0.0149(11) 0.0068(10)
C76 0.0329(15) 0.0365(14) 0.0359(16) 0.0009(13) 0.0194(14) 0.0050(12)
C77 0.0487(18) 0.0448(16) 0.0512(19) 0.0074(15) 0.0351(17) 0.0065(15)
C78 0.068(2) 0.0469(17) 0.0369(17) 0.0121(14) 0.0349(17) 0.0200(16)
C79 0.0469(19) 0.0542(18) 0.0273(16) 0.0010(14) 0.0142(15) 0.0173(15)
C80 0.0341(15) 0.0376(15) 0.0322(15) -0.0054(12) 0.0155(13) 0.0041(12)
C81 0.0266(13) 0.0236(12) 0.0276(13) -0.0012(10) 0.0132(11) 0.0003(10)
C82 0.0312(14) 0.0319(14) 0.0293(15) 0.0077(12) 0.0108(12) 0.0009(11)
C83 0.0321(16) 0.0381(15) 0.0446(18) 0.0051(14) 0.0133(14) -0.0044(13)
C84 0.0462(18) 0.0326(14) 0.0494(19) 0.0073(14) 0.0274(16) -0.0037(13)
C85 0.0559(19) 0.0293(14) 0.0290(15) 0.0093(12) 0.0207(15) 0.0023(13)
C86 0.0359(15) 0.0289(13) 0.0263(14) 0.0021(12) 0.0092(12) 0.0026(12)

loop_
_atom_type_symbol
_atom_type_description
_atom_type_scat_dispersion_real
_atom_type_scat_dispersion_imag
_atom_type_scat_source
C C 0.0033 0.0016 'International Tables Vol C Tables 4.2.6.8 and 6.1.1.4'
B B 0.0013 0.0007 'International Tables Vol C Tables 4.2.6.8 and 6.1.1.4'
N N 0.0061 0.0033 'International Tables Vol C Tables 4.2.6.8 and 6.1.1.4'
S S 0.1246 0.1234 'International Tables Vol C Tables 4.2.6.8 and 6.1.1.4'
Zn Zn 0.2839 1.4301 'International Tables Vol C Tables 4.2.6.8 and 6.1.1.4'
H H 0.0000 0.0000 'International Tables Vol C Tables 4.2.6.8 and 6.1.1.4'

loop_
_geom_angle_atom_site_label_1
_geom_angle_atom_site_label_2
_geom_angle_atom_site_label_3
_geom_angle
_geom_angle_site_symmetry_1
_geom_angle_site_symmetry_3
_geom_angle_publ_flag
N31 Zn1 N11 92.16(7) . . ?
N31 Zn1 N21 90.75(7) . . ?
N11 Zn1 N21 93.63(7) . . ?
N31 Zn1 S1 128.04(6) . . ?
N11 Zn1 S1 114.93(6) . . ?
N21 Zn1 S1 127.73(6) . . ?
N61 Zn2 N51 92.15(8) . . ?
N61 Zn2 N71 90.94(8) . . ?
N51 Zn2 N71 92.29(7) . . ?
N61 Zn2 S2 124.55(6) . . ?
N51 Zn2 S2 119.10(6) . . ?
N71 Zn2 S2 128.16(6) . . ?
C41 S1 Zn1 108.53(8) . . ?
C81 S2 Zn2 105.75(8) . . ?
N12 B1 N22 110.31(19) . . ?
N12 B1 N32 110.0(2) . . ?
N22 B1 N32 107.47(19) . . ?
N52 B2 N72 107.58(19) . . ?
N52 B2 N62 110.9(2) . . ?
N72 B2 N62 108.21(19) . . ?
C11 N11 N12 106.70(18) . . ?
C11 N11 Zn1 140.25(16) . . ?
N12 N11 Zn1 113.05(14) . . ?
C13 N12 N11 109.70(19) . . ?
C13 N12 B1 129.76(19) . . ?
N11 N12 B1 120.29(18) . . ?
C21 N21 N22 106.47(18) . . ?
C21 N21 Zn1 139.07(16) . . ?
N22 N21 Zn1 112.70(14) . . ?
C23 N22 N21 109.42(19) . . ?
C23 N22 B1 129.40(19) . . ?
N21 N22 B1 120.33(18) . . ?
C31 N31 N32 106.79(18) . . ?
C31 N31 Zn1 139.85(16) . . ?
N32 N31 Zn1 113.01(13) . . ?
C33 N32 N31 109.67(18) . . ?
C33 N32 B1 129.28(19) . . ?
N31 N32 B1 120.36(18) . . ?
C51 N51 N52 106.90(18) . . ?
C51 N51 Zn2 137.56(17) . . ?
N52 N51 Zn2 112.84(13) . . ?
C53 N52 N51 109.78(19) . . ?
C53 N52 B2 129.1(2) . . ?
N51 N52 B2 120.85(18) . . ?
C61 N61 N62 106.83(19) . . ?
C61 N61 Zn2 139.32(16) . . ?
N62 N61 Zn2 113.58(14) . . ?
C63 N62 N61 109.40(19) . . ?
C63 N62 B2 129.6(2) . . ?
N61 N62 B2 120.04(19) . . ?
C71 N71 N72 106.82(18) . . ?
C71 N71 Zn2 139.10(16) . . ?
N72 N71 Zn2 113.68(13) . . ?
C73 N72 N71 109.61(18) . . ?
C73 N72 B2 130.6(2) . . ?
N71 N72 B2 119.77(18) . . ?
N11 C11 C12 109.4(2) . . ?
N11 C11 C15 122.5(2) . . ?
C12 C11 C15 128.0(2) . . ?
C13 C12 C11 106.5(2) . . ?
N12 C13 C12 107.7(2) . . ?
N12 C13 C14 123.1(2) . . ?
C12 C13 C14 129.1(2) . . ?
C16 C15 C20 119.2(3) . . ?
C16 C15 C11 120.6(2) . . ?
C20 C15 C11 120.1(3) . . ?
C17 C16 C15 120.0(3) . . ?
C18 C17 C16 120.1(3) . . ?
C19 C18 C17 120.2(3) . . ?
C18 C19 C20 120.7(3) . . ?
C19 C20 C15 119.8(3) . . ?
N21 C21 C22 109.5(2) . . ?
N21 C21 C25 122.4(2) . . ?
C22 C21 C25 128.0(2) . . ?
C23 C22 C21 106.8(2) . . ?
N22 C23 C22 107.8(2) . . ?
N22 C23 C24 122.3(2) . . ?
C22 C23 C24 130.0(2) . . ?
C30 C25 C26 119.0(2) . . ?
C30 C25 C21 119.2(2) . . ?
C26 C25 C21 121.9(2) . . ?
C25 C26 C27 119.9(3) . . ?
C28 C27 C26 120.3(3) . . ?
C29 C28 C27 120.1(3) . . ?
C28 C29 C30 120.4(3) . . ?
C29 C30 C25 120.3(3) . . ?
N31 C31 C32 109.1(2) . . ?
N31 C31 C35 123.4(2) . . ?
C32 C31 C35 127.5(2) . . ?
C33 C32 C31 106.6(2) . . ?
N32 C33 C32 107.9(2) . . ?
N32 C33 C34 123.7(2) . . ?
C32 C33 C34 128.5(2) . . ?
C36 C35 C40 118.6(2) . . ?
C36 C35 C31 122.2(2) . . ?
C40 C35 C31 119.2(2) . . ?
C35 C36 C37 120.3(3) . . ?
C38 C37 C36 120.3(3) . . ?
C39 C38 C37 119.9(3) . . ?
C38 C39 C40 120.3(3) . . ?
C39 C40 C35 120.5(3) . . ?
C46 C41 C42 117.9(2) . . ?
C46 C41 S1 124.91(18) . . ?
C42 C41 S1 117.14(19) . . ?
C43 C42 C41 120.8(2) . . ?
C42 C43 C44 120.6(3) . . ?
C45 C44 C43 119.4(3) . . ?
C44 C45 C46 120.6(3) . . ?
C45 C46 C41 120.7(2) . . ?
N51 C51 C52 108.9(2) . . ?
N51 C51 C55 122.4(2) . . ?
C52 C51 C55 128.6(2) . . ?
C53 C52 C51 106.9(2) . . ?
N52 C53 C52 107.4(2) . . ?
N52 C53 C54 122.8(2) . . ?
C52 C53 C54 129.8(2) . . ?
C60 C55 C56 118.4(3) . . ?
C60 C55 C51 120.6(2) . . ?
C56 C55 C51 121.1(2) . . ?
C57 C56 C55 120.5(3) . . ?
C58 C57 C56 120.2(3) . . ?
C59 C58 C57 120.2(3) . . ?
C58 C59 C60 119.9(3) . . ?
C55 C60 C59 120.8(3) . . ?
N61 C61 C62 109.2(2) . . ?
N61 C61 C65 122.6(2) . . ?
C62 C61 C65 128.1(2) . . ?
C63 C62 C61 106.8(2) . . ?
N62 C63 C62 107.7(2) . . ?
N62 C63 C64 123.3(2) . . ?
C62 C63 C64 128.9(3) . . ?
C66 C65 C70 119.0(3) . . ?
C66 C65 C61 122.8(2) . . ?
C70 C65 C61 118.2(2) . . ?
C65 C66 C67 119.7(3) . . ?
C68 C67 C66 120.6(3) . . ?
C69 C68 C67 120.2(3) . . ?
C68 C69 C70 120.1(3) . . ?
C69 C70 C65 120.4(3) . . ?
N71 C71 C72 109.4(2) . . ?
N71 C71 C75 121.3(2) . . ?
C72 C71 C75 129.3(2) . . ?
C73 C72 C71 106.5(2) . . ?
N72 C73 C72 107.7(2) . . ?
N72 C73 C74 122.9(2) . . ?
C72 C73 C74 129.4(2) . . ?
C80 C75 C76 119.0(2) . . ?
C80 C75 C71 121.1(2) . . ?
C76 C75 C71 119.9(2) . . ?
C77 C76 C75 120.2(3) . . ?
C78 C77 C76 120.5(3) . . ?
C77 C78 C79 119.6(3) . . ?
C80 C79 C78 120.3(3) . . ?
C79 C80 C75 120.5(3) . . ?
C82 C81 C86 118.1(2) . . ?
C82 C81 S2 124.69(19) . . ?
C86 C81 S2 117.24(19) . . ?
C81 C82 C83 120.7(3) . . ?
C84 C83 C82 120.6(3) . . ?
C85 C84 C83 119.2(3) . . ?
C84 C85 C86 120.6(3) . . ?
C85 C86 C81 120.9(3) . . ?

loop_
_geom_bond_atom_site_label_1
_geom_bond_atom_site_label_2
_geom_bond_distance
_geom_bond_site_symmetry_2
_geom_bond_publ_flag
Zn1 N31 2.0469(18) . ?
Zn1 N11 2.0514(19) . ?
Zn1 N21 2.0652(19) . ?
Zn1 S1 2.2329(7) . ?
Zn2 N61 2.050(2) . ?
Zn2 N51 2.0518(19) . ?
Zn2 N71 2.0627(19) . ?
Zn2 S2 2.2265(7) . ?
S1 C41 1.764(2) . ?
S2 C81 1.765(2) . ?
B1 N12 1.537(3) . ?
B1 N22 1.541(3) . ?
B1 N32 1.551(3) . ?
B2 N52 1.545(3) . ?
B2 N72 1.547(3) . ?
B2 N62 1.554(3) . ?
N11 C11 1.342(3) . ?
N11 N12 1.376(2) . ?
N12 C13 1.353(3) . ?
N21 C21 1.341(3) . ?
N21 N22 1.381(2) . ?
N22 C23 1.354(3) . ?
N31 C31 1.346(3) . ?
N31 N32 1.377(3) . ?
N32 C33 1.349(3) . ?
N51 C51 1.346(3) . ?
N51 N52 1.371(3) . ?
N52 C53 1.352(3) . ?
N61 C61 1.339(3) . ?
N61 N62 1.378(3) . ?
N62 C63 1.351(3) . ?
N71 C71 1.343(3) . ?
N71 N72 1.378(3) . ?
N72 C73 1.353(3) . ?
C11 C12 1.395(3) . ?
C11 C15 1.477(3) . ?
C12 C13 1.374(3) . ?
C13 C14 1.494(3) . ?
C15 C16 1.387(4) . ?
C15 C20 1.396(4) . ?
C16 C17 1.383(4) . ?
C17 C18 1.376(5) . ?
C18 C19 1.366(5) . ?
C19 C20 1.376(4) . ?
C21 C22 1.389(3) . ?
C21 C25 1.473(3) . ?
C22 C23 1.365(3) . ?
C23 C24 1.502(3) . ?
C25 C30 1.387(4) . ?
C25 C26 1.387(4) . ?
C26 C27 1.390(4) . ?
C27 C28 1.369(5) . ?
C28 C29 1.368(5) . ?
C29 C30 1.379(4) . ?
C31 C32 1.396(3) . ?
C31 C35 1.473(3) . ?
C32 C33 1.372(3) . ?
C33 C34 1.497(4) . ?
C35 C36 1.385(4) . ?
C35 C40 1.394(4) . ?
C36 C37 1.388(4) . ?
C37 C38 1.375(4) . ?
C38 C39 1.370(5) . ?
C39 C40 1.381(4) . ?
C41 C46 1.392(3) . ?
C41 C42 1.400(3) . ?
C42 C43 1.377(4) . ?
C43 C44 1.379(4) . ?
C44 C45 1.376(4) . ?
C45 C46 1.386(3) . ?
C51 C52 1.391(3) . ?
C51 C55 1.466(3) . ?
C52 C53 1.372(4) . ?
C53 C54 1.489(4) . ?
C55 C60 1.385(4) . ?
C55 C56 1.397(4) . ?
C56 C57 1.381(4) . ?
C57 C58 1.373(4) . ?
C58 C59 1.373(5) . ?
C59 C60 1.386(4) . ?
C61 C62 1.391(4) . ?
C61 C65 1.482(3) . ?
C62 C63 1.368(4) . ?
C63 C64 1.491(4) . ?
C65 C66 1.382(4) . ?
C65 C70 1.388(4) . ?
C66 C67 1.394(4) . ?
C67 C68 1.366(5) . ?
C68 C69 1.362(5) . ?
C69 C70 1.385(4) . ?
C71 C72 1.395(3) . ?
C71 C75 1.472(3) . ?
C72 C73 1.377(3) . ?
C73 C74 1.488(4) . ?
C75 C80 1.386(4) . ?
C75 C76 1.391(3) . ?
C76 C77 1.382(4) . ?
C77 C78 1.377(4) . ?
C78 C79 1.382(4) . ?
C79 C80 1.382(4) . ?
C81 C82 1.382(3) . ?
C81 C86 1.392(3) . ?
C82 C83 1.387(4) . ?
C83 C84 1.377(4) . ?
C84 C85 1.373(4) . ?
C85 C86 1.380(4) . ?
